data_4079636
loop_
_publ_author_name
'Guo, Tongxun'
'Dechert, Sebastian'
'Meyer, Steffen'
'Meyer, Franc'

_publ_section_title
;
 Convenient Synthetic Route to Palladium Complexes of Unconventional
 N-Heterocyclic Carbenes Derived from Pyridazine and Phthalazine
;
_journal_issue 24
_journal_name_full Organometallics
_journal_page_first 8537
_journal_paper_doi 10.1021/om300899r
_journal_volume 31
_journal_year 2012
_chemical_formula_moiety 'C24 H22 Cl3 N2 P Pd'
_chemical_formula_sum 'C24 H22 Cl3 N2 P Pd'
_chemical_formula_weight 582.16
_chemical_name_systematic
;
 ?
;
_space_group_IT_number 2
_symmetry_cell_setting triclinic
_symmetry_space_group_name_Hall '-P 1'
_symmetry_space_group_name_H-M 'P -1'
_atom_sites_solution_hydrogens geom
_atom_sites_solution_primary direct
_atom_sites_solution_secondary difmap
_audit_creation_method SHELXL-97
_cell_angle_alpha 114.633(6)
_cell_angle_beta 106.394(7)
_cell_angle_gamma 89.521(7)
_cell_formula_units_Z 2
_cell_length_a 9.6593(9)
_cell_length_b 10.9025(10)
_cell_length_c 13.1195(12)
_cell_measurement_reflns_used 11278
_cell_measurement_temperature 133(2)
_cell_measurement_theta_max 27.15
_cell_measurement_theta_min 1.79
_cell_volume 1195.3(2)
_computing_cell_refinement 'X-AREA (Stoe & Cie, 2002)'
_computing_data_collection 'X-AREA (Stoe & Cie, 2002)'
_computing_data_reduction 'X-AREA (Stoe & Cie, 2002)'
_computing_molecular_graphics 'DIAMOND (Brandenburg, 2001)'
_computing_publication_material 'SHELXL-97 (Sheldrick, 1997)'
_computing_structure_refinement 'SHELXL-97 (Sheldrick, 1997)'
_computing_structure_solution 'SHELXS-97 (Sheldrick, 1990)'
_diffrn_ambient_temperature 133(2)
_diffrn_measured_fraction_theta_full 0.966
_diffrn_measured_fraction_theta_max 0.966
_diffrn_measurement_device_type 'Stoe IPDS II'
_diffrn_measurement_method \w
_diffrn_radiation_monochromator graphite
_diffrn_radiation_source 'fine-focus sealed tube'
_diffrn_radiation_type MoK\a
_diffrn_radiation_wavelength 0.71073
_diffrn_reflns_av_R_equivalents 0.0277
_diffrn_reflns_av_sigmaI/netI 0.0237
_diffrn_reflns_limit_h_max 10
_diffrn_reflns_limit_h_min -12
_diffrn_reflns_limit_k_max 13
_diffrn_reflns_limit_k_min -13
_diffrn_reflns_limit_l_max 16
_diffrn_reflns_limit_l_min -16
_diffrn_reflns_number 11278
_diffrn_reflns_theta_full 27.15
_diffrn_reflns_theta_max 27.15
_diffrn_reflns_theta_min 1.79
_exptl_absorpt_coefficient_mu 1.193
_exptl_absorpt_correction_T_max 0.7913
_exptl_absorpt_correction_T_min 0.6456
_exptl_absorpt_correction_type numerical
_exptl_absorpt_process_details 'X-RED (Stoe & Cie, 2002)'
_exptl_crystal_colour yellow
_exptl_crystal_density_diffrn 1.617
_exptl_crystal_density_method 'not measured'
_exptl_crystal_description block
_exptl_crystal_F_000 584
_exptl_crystal_size_max 0.4
_exptl_crystal_size_mid 0.25
_exptl_crystal_size_min 0.19
_refine_diff_density_max 0.526
_refine_diff_density_min -0.372
_refine_diff_density_rms 0.056
_refine_ls_extinction_method none
_refine_ls_goodness_of_fit_ref 1.031
_refine_ls_hydrogen_treatment constr
_refine_ls_matrix_type full
_refine_ls_number_parameters 281
_refine_ls_number_reflns 5116
_refine_ls_number_restraints 0
_refine_ls_restrained_S_all 1.031
_refine_ls_R_factor_all 0.0259
_refine_ls_R_factor_gt 0.0217
_refine_ls_shift/su_max 0.000
_refine_ls_shift/su_mean 0.000
_refine_ls_structure_factor_coef Fsqd
_refine_ls_weighting_details 'calc w=1/[\s^2^(Fo^2^)+(0.0289P)^2^+0.5507P] where P=(Fo^2^+2Fc^2^)/3'
_refine_ls_weighting_scheme calc
_refine_ls_wR_factor_gt 0.0535
_refine_ls_wR_factor_ref 0.0548
_reflns_number_gt 4681
_reflns_number_total 5116
_reflns_threshold_expression >2sigma(I)
_cod_data_source_file om300899r_si_002.cif
_cod_data_source_block 3-togu13
_cod_depositor_comments
;
The following automatic conversions were performed:

'_symmetry_cell_setting' value 'Triclinic' changed to 'triclinic'
according to /home/saulius/struct/CIF-dictionaries/cif_core.dic
dictionary named 'cif_core.dic' version 2.4.2 from 2011-04-26.

Automatic conversion script
Id: cif_fix_values 1891 2012-01-12 08:04:46Z andrius 
;
_cod_original_cell_volume 1195.33(19)
_cod_database_code 4079636

loop_
_symmetry_equiv_pos_as_xyz
'x, y, z'
'-x, -y, -z'

loop_
_atom_site_label
_atom_site_type_symbol
_atom_site_fract_x
_atom_site_fract_y
_atom_site_fract_z
_atom_site_U_iso_or_equiv
_atom_site_adp_type
_atom_site_occupancy
_atom_site_symmetry_multiplicity
_atom_site_calc_flag
_atom_site_refinement_flags
Pd1 Pd 0.209398(13) 0.150328(13) 0.176180(10) 0.01618(5) Uani 1 1 d .
Cl1 Cl 0.29371(5) 0.14684(5) 0.02214(4) 0.02726(10) Uani 1 1 d .
Cl2 Cl 0.17144(5) 0.38005(4) 0.23379(4) 0.02306(9) Uani 1 1 d .
Cl3 Cl 0.29703(8) -0.47904(6) 0.01355(5) 0.05253(18) Uani 1 1 d .
P1 P 0.13447(5) 0.15505(4) 0.32614(4) 0.01629(9) Uani 1 1 d .
N1 N 0.36198(17) -0.08972(16) 0.14157(13) 0.0217(3) Uani 1 1 d .
N2 N 0.38435(19) -0.22176(17) 0.10897(14) 0.0280(3) Uani 1 1 d .
C1 C 0.23254(19) -0.04466(18) 0.12557(14) 0.0190(3) Uani 1 1 d .
C2 C 0.1093(2) -0.14761(19) 0.06331(15) 0.0225(4) Uani 1 1 d .
H2 H 0.0163 -0.1220 0.0489 0.027 Uiso 1 1 calc R
C3 C 0.1254(2) -0.2817(2) 0.02492(16) 0.0284(4) Uani 1 1 d .
H3 H 0.0462 -0.3492 -0.0177 0.034 Uiso 1 1 calc R
C4 C 0.2671(2) -0.3121(2) 0.05294(16) 0.0307(4) Uani 1 1 d .
C5 C 0.50224(19) 0.0035(2) 0.19889(17) 0.0267(4) Uani 1 1 d .
H5A H 0.4837 0.0919 0.2009 0.032 Uiso 1 1 calc R
H5B H 0.5678 -0.0326 0.1525 0.032 Uiso 1 1 calc R
C6 C 0.5737(2) 0.0196(2) 0.32283(17) 0.0312(4) Uani 1 1 d .
H6A H 0.5125 0.0623 0.3706 0.047 Uiso 1 1 calc R
H6B H 0.6660 0.0751 0.3551 0.047 Uiso 1 1 calc R
H6C H 0.5881 -0.0682 0.3215 0.047 Uiso 1 1 calc R
C7 C 0.09253(19) -0.01074(17) 0.32157(14) 0.0184(3) Uani 1 1 d .
C8 C -0.0479(2) -0.08291(18) 0.26090(16) 0.0226(4) Uani 1 1 d .
H8 H -0.1235 -0.0400 0.2339 0.027 Uiso 1 1 calc R
C9 C -0.0754(2) -0.2175(2) 0.24065(17) 0.0290(4) Uani 1 1 d .
H9 H -0.1687 -0.2640 0.1997 0.035 Uiso 1 1 calc R
C10 C 0.0348(3) -0.2818(2) 0.28097(19) 0.0325(4) Uani 1 1 d .
H10 H 0.0172 -0.3720 0.2669 0.039 Uiso 1 1 calc R
C11 C 0.1739(2) -0.2100(2) 0.34334(19) 0.0333(4) Uani 1 1 d .
H11 H 0.2483 -0.2526 0.3724 0.040 Uiso 1 1 calc R
C12 C 0.2032(2) -0.0760(2) 0.36289(16) 0.0258(4) Uani 1 1 d .
H12 H 0.2968 -0.0302 0.4036 0.031 Uiso 1 1 calc R
C13 C -0.03106(18) 0.23215(17) 0.33082(16) 0.0192(3) Uani 1 1 d .
C14 C -0.0539(2) 0.32118(19) 0.43554(17) 0.0267(4) Uani 1 1 d .
H14 H 0.0176 0.3433 0.5071 0.032 Uiso 1 1 calc R
C15 C -0.1833(2) 0.3767(2) 0.4328(2) 0.0351(5) Uani 1 1 d .
H15 H -0.1985 0.4370 0.5027 0.042 Uiso 1 1 calc R
C16 C -0.2900(2) 0.3427(2) 0.3267(2) 0.0374(5) Uani 1 1 d .
H16 H -0.3772 0.3796 0.3255 0.045 Uiso 1 1 calc R
C17 C -0.2680(2) 0.2540(2) 0.2218(2) 0.0330(4) Uani 1 1 d .
H17 H -0.3402 0.2314 0.1505 0.040 Uiso 1 1 calc R
C18 C -0.1383(2) 0.1993(2) 0.22400(17) 0.0252(4) Uani 1 1 d .
H18 H -0.1227 0.1405 0.1539 0.030 Uiso 1 1 calc R
C19 C 0.27519(19) 0.24785(17) 0.46591(14) 0.0194(3) Uani 1 1 d .
C20 C 0.39824(19) 0.31785(17) 0.46802(15) 0.0194(3) Uani 1 1 d .
H20 H 0.4056 0.3174 0.3987 0.023 Uiso 1 1 calc R
C21 C 0.5092(2) 0.38792(18) 0.57347(16) 0.0228(4) Uani 1 1 d .
H21 H 0.5910 0.4332 0.5743 0.027 Uiso 1 1 calc R
C22 C 0.4976(2) 0.39005(19) 0.67688(16) 0.0258(4) Uani 1 1 d .
H22 H 0.5710 0.4378 0.7475 0.031 Uiso 1 1 calc R
C23 C 0.3756(2) 0.3204(2) 0.67537(16) 0.0283(4) Uani 1 1 d .
H23 H 0.3684 0.3222 0.7452 0.034 Uiso 1 1 calc R
C24 C 0.2649(2) 0.2484(2) 0.57045(16) 0.0255(4) Uani 1 1 d .
H24 H 0.1847 0.2011 0.5698 0.031 Uiso 1 1 calc R

loop_
_atom_site_aniso_label
_atom_site_aniso_U_11
_atom_site_aniso_U_22
_atom_site_aniso_U_33
_atom_site_aniso_U_23
_atom_site_aniso_U_13
_atom_site_aniso_U_12
Pd1 0.01504(7) 0.01834(7) 0.01481(7) 0.00648(5) 0.00513(5) 0.00167(5)
Cl1 0.0262(2) 0.0387(3) 0.0218(2) 0.01491(18) 0.01157(17) 0.00473(19)
Cl2 0.0246(2) 0.0193(2) 0.0234(2) 0.00919(16) 0.00459(16) 0.00114(16)
Cl3 0.0770(5) 0.0237(3) 0.0324(3) 0.0015(2) -0.0021(3) 0.0178(3)
P1 0.0160(2) 0.0165(2) 0.01589(19) 0.00597(16) 0.00586(15) 0.00215(16)
N1 0.0221(7) 0.0250(8) 0.0178(7) 0.0075(6) 0.0087(6) 0.0062(6)
N2 0.0338(9) 0.0263(8) 0.0204(7) 0.0063(6) 0.0093(7) 0.0134(7)
C1 0.0204(8) 0.0227(8) 0.0146(7) 0.0074(6) 0.0073(6) 0.0046(7)
C2 0.0222(8) 0.0253(9) 0.0173(8) 0.0075(7) 0.0045(7) 0.0012(7)
C3 0.0353(10) 0.0247(9) 0.0174(8) 0.0057(7) 0.0017(7) -0.0019(8)
C4 0.0457(12) 0.0222(9) 0.0176(8) 0.0047(7) 0.0065(8) 0.0107(8)
C5 0.0158(8) 0.0349(10) 0.0295(9) 0.0134(8) 0.0079(7) 0.0044(7)
C6 0.0284(10) 0.0293(10) 0.0295(10) 0.0114(8) 0.0015(8) 0.0023(8)
C7 0.0223(8) 0.0175(8) 0.0168(7) 0.0062(6) 0.0097(6) 0.0031(6)
C8 0.0230(9) 0.0222(9) 0.0235(8) 0.0092(7) 0.0094(7) 0.0030(7)
C9 0.0330(10) 0.0238(9) 0.0297(9) 0.0078(8) 0.0143(8) -0.0025(8)
C10 0.0492(13) 0.0196(9) 0.0367(10) 0.0131(8) 0.0233(9) 0.0059(8)
C11 0.0386(11) 0.0329(11) 0.0393(11) 0.0222(9) 0.0177(9) 0.0163(9)
C12 0.0242(9) 0.0283(9) 0.0267(9) 0.0127(8) 0.0093(7) 0.0059(7)
C13 0.0181(8) 0.0168(8) 0.0252(8) 0.0089(7) 0.0106(7) 0.0035(6)
C14 0.0271(9) 0.0207(8) 0.0294(9) 0.0045(7) 0.0142(8) 0.0000(7)
C15 0.0347(11) 0.0221(9) 0.0505(13) 0.0079(9) 0.0279(10) 0.0071(8)
C16 0.0296(11) 0.0318(11) 0.0680(15) 0.0293(11) 0.0282(11) 0.0165(9)
C17 0.0229(9) 0.0422(12) 0.0471(12) 0.0307(10) 0.0121(8) 0.0092(8)
C18 0.0228(9) 0.0298(10) 0.0296(9) 0.0172(8) 0.0108(7) 0.0073(7)
C19 0.0199(8) 0.0181(8) 0.0181(8) 0.0064(6) 0.0051(6) 0.0038(6)
C20 0.0201(8) 0.0188(8) 0.0201(8) 0.0087(6) 0.0068(6) 0.0051(6)
C21 0.0187(8) 0.0216(8) 0.0273(9) 0.0113(7) 0.0047(7) 0.0030(7)
C22 0.0251(9) 0.0231(9) 0.0217(8) 0.0072(7) 0.0003(7) 0.0047(7)
C23 0.0339(10) 0.0305(10) 0.0193(8) 0.0104(7) 0.0068(7) 0.0025(8)
C24 0.0267(9) 0.0284(9) 0.0214(8) 0.0103(7) 0.0078(7) -0.0003(7)

loop_
_atom_type_symbol
_atom_type_description
_atom_type_scat_dispersion_real
_atom_type_scat_dispersion_imag
_atom_type_scat_source
C C 0.0033 0.0016 'International Tables Vol C Tables 4.2.6.8 and 6.1.1.4'
H H 0.0000 0.0000 'International Tables Vol C Tables 4.2.6.8 and 6.1.1.4'
N N 0.0061 0.0033 'International Tables Vol C Tables 4.2.6.8 and 6.1.1.4'
P P 0.1023 0.0942 'International Tables Vol C Tables 4.2.6.8 and 6.1.1.4'
Cl Cl 0.1484 0.1585 'International Tables Vol C Tables 4.2.6.8 and 6.1.1.4'
Pd Pd -0.9988 1.0072 'International Tables Vol C Tables 4.2.6.8 and 6.1.1.4'

loop_
_geom_angle_atom_site_label_1
_geom_angle_atom_site_label_2
_geom_angle_atom_site_label_3
_geom_angle
C1 Pd1 P1 90.86(5)
C1 Pd1 Cl2 177.65(5)
P1 Pd1 Cl2 88.342(17)
C1 Pd1 Cl1 89.15(5)
P1 Pd1 Cl1 178.626(16)
Cl2 Pd1 Cl1 91.700(18)
C13 P1 C19 109.20(8)
C13 P1 C7 104.15(8)
C19 P1 C7 105.25(8)
C13 P1 Pd1 111.95(6)
C19 P1 Pd1 110.23(6)
C7 P1 Pd1 115.63(6)
C1 N1 N2 125.49(16)
C1 N1 C5 122.64(16)
N2 N1 C5 111.87(15)
C4 N2 N1 116.28(17)
N1 C1 C2 115.61(16)
N1 C1 Pd1 122.93(13)
C2 C1 Pd1 121.39(13)
C3 C2 C1 121.41(18)
C2 C3 C4 116.06(18)
N2 C4 C3 125.05(18)
N2 C4 Cl3 115.77(16)
C3 C4 Cl3 119.18(16)
N1 C5 C6 111.59(16)
C12 C7 C8 118.50(17)
C12 C7 P1 120.24(14)
C8 C7 P1 120.60(14)
C9 C8 C7 121.05(18)
C10 C9 C8 120.14(19)
C9 C10 C11 119.16(19)
C12 C11 C10 121.27(19)
C7 C12 C11 119.86(18)
C18 C13 C14 119.94(17)
C18 C13 P1 117.35(14)
C14 C13 P1 122.71(14)
C15 C14 C13 119.75(19)
C16 C15 C14 120.1(2)
C15 C16 C17 120.53(19)
C18 C17 C16 119.6(2)
C17 C18 C13 120.11(19)
C24 C19 C20 119.59(16)
C24 C19 P1 121.44(14)
C20 C19 P1 118.96(13)
C21 C20 C19 120.31(16)
C22 C21 C20 119.94(17)
C21 C22 C23 120.04(17)
C24 C23 C22 120.65(18)
C23 C24 C19 119.46(18)

loop_
_geom_bond_atom_site_label_1
_geom_bond_atom_site_label_2
_geom_bond_distance
Pd1 C1 1.9772(18)
Pd1 P1 2.2618(5)
Pd1 Cl2 2.3540(5)
Pd1 Cl1 2.3693(5)
Cl3 C4 1.719(2)
P1 C13 1.8046(18)
P1 C19 1.8175(17)
P1 C7 1.8284(18)
N1 C1 1.333(2)
N1 N2 1.355(2)
N1 C5 1.498(2)
N2 C4 1.318(3)
C1 C2 1.433(2)
C2 C3 1.357(3)
C3 C4 1.389(3)
C5 C6 1.510(3)
C7 C12 1.387(3)
C7 C8 1.407(2)
C8 C9 1.391(3)
C9 C10 1.372(3)
C10 C11 1.396(3)
C11 C12 1.391(3)
C13 C18 1.391(3)
C13 C14 1.391(2)
C14 C15 1.382(3)
C15 C16 1.380(4)
C16 C17 1.388(3)
C17 C18 1.381(3)
C19 C24 1.400(3)
C19 C20 1.405(2)
C20 C21 1.394(2)
C21 C22 1.383(3)
C22 C23 1.398(3)
C23 C24 1.392(3)
